data_7036471
loop_
_publ_author_name
'Tong, Yuan-Bo'
'Ren, Li-Te'
'Duan, Hai-Bao'
'Liu, Jian-Lan'
'Ren, Xiao-Ming'

_publ_section_title
;
 An amphidynamic inorganic-organic hybrid crystal of bromoplumbate with
 1,5-bis(1-methylimidazolium)pentane exhibiting multi-functionality of a
 dielectric anomaly and temperature-dependent dual band emissions.
;
_journal_issue 40
_journal_name_full 'Dalton transactions (Cambridge, England : 2003)'
_journal_page_first 17850
_journal_page_last 17858
_journal_paper_doi 10.1039/c5dt02739j
_journal_volume 44
_journal_year 2015
_chemical_formula_sum 'C6.5 H11 Br3 N2 Pb'
_chemical_formula_weight 564.09
_chemical_name_systematic '[1, 5-bis(1-methylimidazolium)pentane]- [PbBr3]2'
_space_group_crystal_system orthorhombic
_space_group_IT_number 43
_space_group_name_Hall 'F 2 -2d'
_space_group_name_H-M_alt 'F d d 2'
_symmetry_space_group_name_Hall 'F 2 -2d'
_symmetry_space_group_name_H-M 'F d d 2'
_atom_sites_solution_hydrogens geom
_audit_block_doi 10.5517/cc1j5plz
_audit_creation_method SHELXL-2014/7
_audit_update_record
;
2015-09-08 deposited with the CCDC.
2015-09-10 downloaded from the CCDC.
;
_cell_angle_alpha 90
_cell_angle_beta 90
_cell_angle_gamma 90
_cell_formula_units_Z 16
_cell_length_a 29.498(4)
_cell_length_b 22.319(3)
_cell_length_c 7.7732(9)
_cell_measurement_reflns_used 4510
_cell_measurement_temperature 298(2)
_cell_measurement_theta_max 27.2647
_cell_measurement_theta_min 2.2885
_cell_volume 5117.6(11)
_computing_cell_refinement 'Bruker SAINT'
_computing_data_collection 'Bruker APEX2'
_computing_data_reduction 'Bruker SAINT'
_computing_molecular_graphics 'Bruker SHELXTL'
_computing_publication_material 'SHELXL-2013 (Sheldrick, 2013)'
_computing_structure_refinement 'SHELXL-2014/7 (Sheldrick, 2014)'
_computing_structure_solution 'SHELXL-97 (Sheldrick, 2008)'
_diffrn_ambient_temperature 298(2)
_diffrn_measured_fraction_theta_full 0.999
_diffrn_measured_fraction_theta_max 0.999
_diffrn_measurement_device_type 'Bruker APEXII CCD area detector'
_diffrn_measurement_method '\f and \w scans'
_diffrn_radiation_type MoK\a
_diffrn_radiation_wavelength 0.71073
_diffrn_reflns_av_R_equivalents 0.0599
_diffrn_reflns_av_unetI/netI 0.0587
_diffrn_reflns_Laue_measured_fraction_full 0.999
_diffrn_reflns_Laue_measured_fraction_max 0.999
_diffrn_reflns_limit_h_max 35
_diffrn_reflns_limit_h_min -35
_diffrn_reflns_limit_k_max 26
_diffrn_reflns_limit_k_min -26
_diffrn_reflns_limit_l_max 8
_diffrn_reflns_limit_l_min -9
_diffrn_reflns_number 9313
_diffrn_reflns_point_group_measured_fraction_full 0.953
_diffrn_reflns_point_group_measured_fraction_max 0.952
_diffrn_reflns_theta_full 25.242
_diffrn_reflns_theta_max 25.494
_diffrn_reflns_theta_min 2.289
_exptl_absorpt_coefficient_mu 22.517
_exptl_absorpt_correction_T_max 0.099
_exptl_absorpt_correction_T_min 0.045
_exptl_absorpt_correction_type multi-scan
_exptl_absorpt_process_details 'SADABS V2014/5(Bruker AXS.Inc)'
_exptl_crystal_colour colorless
_exptl_crystal_density_diffrn 2.929
_exptl_crystal_description needle
_exptl_crystal_F_000 4016
_exptl_crystal_size_max 0.25
_exptl_crystal_size_mid 0.10
_exptl_crystal_size_min 0.10
_refine_diff_density_max 1.000
_refine_diff_density_min -1.750
_refine_diff_density_rms 0.231
_refine_ls_abs_structure_details
;
 Flack x determined using 617 quotients [(I+)-(I-)]/[(I+)+(I-)]
 (Parsons, Flack and Wagner, Acta Cryst. B69 (2013) 249-259).
;
_refine_ls_abs_structure_Flack 0.07(2)
_refine_ls_extinction_coef 0.00069(3)
_refine_ls_extinction_expression Fc^*^=kFc[1+0.001xFc^2^\l^3^/sin(2\q)]^-1/4^
_refine_ls_extinction_method 'SHELXL-2014/7 (Sheldrick 2014'
_refine_ls_goodness_of_fit_ref 1.007
_refine_ls_hydrogen_treatment constr
_refine_ls_matrix_type full
_refine_ls_number_parameters 126
_refine_ls_number_reflns 2275
_refine_ls_number_restraints 1
_refine_ls_restrained_S_all 1.006
_refine_ls_R_factor_all 0.0568
_refine_ls_R_factor_gt 0.0346
_refine_ls_shift/su_max 0.001
_refine_ls_shift/su_mean 0.000
_refine_ls_structure_factor_coef Fsqd
_refine_ls_weighting_details 'w=1/[\s^2^(Fo^2^)+(0.0340P)^2^] where P=(Fo^2^+2Fc^2^)/3'
_refine_ls_weighting_scheme calc
_refine_ls_wR_factor_gt 0.0728
_refine_ls_wR_factor_ref 0.0778
_reflns_Friedel_coverage 0.765
_reflns_Friedel_fraction_full 0.900
_reflns_Friedel_fraction_max 0.896
_reflns_number_gt 1741
_reflns_number_total 2275
_reflns_threshold_expression 'I > 2\s(I)'
_cod_data_source_file c5dt02739j2.cif
_cod_data_source_block 25d
_cod_depositor_comments 'Adding full bibliography for 7036471--7036473.cif.'
_cod_original_formula_sum 'C6.50 H11 Br3 N2 Pb'
_cod_database_code 7036471
_shelx_shelxl_version_number 2014/7
_shelx_space_group_comment
;
The symmetry employed for this shelxl refinement is uniquely defined
by the following loop, which should always be used as a source of
symmetry information in preference to the above space-group names.
They are only intended as comments.
;

loop_
_space_group_symop_operation_xyz
'x, y, z'
'-x, -y, z'
'-x+1/4, y+1/4, z+1/4'
'x+3/4, -y+3/4, z+1/4'
'x, y+1/2, z+1/2'
'-x, -y+1/2, z+1/2'
'-x+1/4, y+3/4, z+3/4'
'x+3/4, -y+5/4, z+3/4'
'x+1/2, y, z+1/2'
'-x+1/2, -y, z+1/2'
'-x+3/4, y+1/4, z+3/4'
'x+5/4, -y+3/4, z+3/4'
'x+1/2, y+1/2, z'
'-x+1/2, -y+1/2, z'
'-x+3/4, y+3/4, z+1/4'
'x+5/4, -y+5/4, z+1/4'

loop_
_atom_site_label
_atom_site_type_symbol
_atom_site_fract_x
_atom_site_fract_y
_atom_site_fract_z
_atom_site_U_iso_or_equiv
_atom_site_adp_type
_atom_site_occupancy
_atom_site_site_symmetry_order
_atom_site_calc_flag
_atom_site_refinement_flags_posn
_atom_site_refinement_flags_adp
_atom_site_refinement_flags_occupancy
_atom_site_disorder_assembly
_atom_site_disorder_group
Pb1 Pb -0.00031(2) -0.25021(2) 0.2358(4) 0.0401(2) Uani 1 1 d . . . . .
Br1 Br 0.07426(5) -0.21053(6) 0.45759(14) 0.0496(4) Uani 1 1 d . . . . .
Br2 Br 0.05921(5) -0.31867(7) 0.00581(17) 0.0627(5) Uani 1 1 d . . . . .
Br3 Br 0.01184(5) -0.14819(6) -0.0144(2) 0.0600(4) Uani 1 1 d . . . . .
N1 N 0.0831(5) -0.4986(5) 0.797(2) 0.065(4) Uani 1 1 d . . . . .
N2 N 0.1013(4) -0.4238(5) 0.6346(14) 0.054(3) Uani 1 1 d . . . . .
C1 C 0.0000 -0.5000 1.026(8) 0.18(2) Uani 1 2 d S T P . .
H1A H -0.0052 -0.5337 0.9497 0.221 Uiso 0.5 1 calc R U P A 1
H1B H 0.0052 -0.4663 0.9497 0.221 Uiso 0.5 1 calc R U P A 1
C2 C 0.0418(12) -0.5113(15) 1.082(4) 0.076(12) Uani 0.66(5) 1 d . . P B 1
H2A H 0.0395 -0.5400 1.1757 0.091 Uiso 0.66(5) 1 calc R U P B 1
H2B H 0.0539 -0.4745 1.1304 0.091 Uiso 0.66(5) 1 calc R U P B 1
C2' C 0.025(2) -0.544(2) 0.972(8) 0.07(2) Uani 0.34(5) 1 d . . P B 2
H2'1 H 0.0130 -0.5562 0.8611 0.082 Uiso 0.34(5) 1 calc R U P B 2
H2'2 H 0.0204 -0.5771 1.0501 0.082 Uiso 0.34(5) 1 calc R U P B 2
C3 C 0.0772(6) -0.5361(7) 0.949(3) 0.096(7) Uani 1 1 d . . . . .
H3A H 0.1063 -0.5403 1.0064 0.115 Uiso 1 1 calc R U . B 1
H3B H 0.0677 -0.5758 0.9129 0.115 Uiso 1 1 calc R U . B 1
C4 C 0.1041(5) -0.4465(6) 0.7942(18) 0.049(3) Uani 1 1 d . . . . .
H4 H 0.1184 -0.4285 0.8873 0.058 Uiso 1 1 calc R U . . .
C5 C 0.0774(6) -0.4632(8) 0.537(2) 0.079(5) Uani 1 1 d . . . . .
H5 H 0.0700 -0.4586 0.4212 0.094 Uiso 1 1 calc R U . . .
C6 C 0.0670(7) -0.5083(7) 0.633(3) 0.071(6) Uani 1 1 d . . . . .
H6 H 0.0510 -0.5421 0.5978 0.085 Uiso 1 1 calc R U . . .
C7 C 0.1196(5) -0.3664(6) 0.581(2) 0.072(5) Uani 1 1 d . . . . .
H7A H 0.1435 -0.3727 0.4990 0.107 Uiso 1 1 calc R U . . .
H7B H 0.1313 -0.3454 0.6790 0.107 Uiso 1 1 calc R U . . .
H7C H 0.0960 -0.3430 0.5285 0.107 Uiso 1 1 calc R U . . .

loop_
_atom_site_aniso_label
_atom_site_aniso_U_11
_atom_site_aniso_U_22
_atom_site_aniso_U_33
_atom_site_aniso_U_23
_atom_site_aniso_U_13
_atom_site_aniso_U_12
Pb1 0.0394(3) 0.0422(3) 0.0388(3) 0.00048(19) -0.0006(2) -0.00290(18)
Br1 0.0407(8) 0.0523(8) 0.0557(8) 0.0007(6) -0.0034(7) -0.0083(6)
Br2 0.0481(9) 0.0638(9) 0.0763(11) -0.0100(8) -0.0021(8) 0.0156(7)
Br3 0.0648(10) 0.0401(7) 0.0752(9) -0.0023(8) -0.0013(9) -0.0130(6)
N1 0.055(10) 0.032(7) 0.109(12) 0.000(7) -0.003(8) 0.007(5)
N2 0.050(8) 0.049(7) 0.062(7) -0.007(6) 0.001(6) 0.012(6)
C1 0.08(3) 0.19(5) 0.29(7) 0.000 0.000 0.06(3)
C2 0.07(2) 0.10(2) 0.057(19) 0.010(16) -0.002(16) -0.017(18)
C2' 0.10(5) 0.04(3) 0.06(4) 0.03(3) 0.02(4) 0.02(3)
C3 0.064(13) 0.059(10) 0.164(19) 0.053(13) -0.021(13) -0.004(9)
C4 0.047(9) 0.033(8) 0.066(8) -0.003(6) -0.003(7) 0.006(7)
C5 0.076(13) 0.086(13) 0.074(10) -0.034(10) -0.002(9) -0.009(11)
C6 0.052(12) 0.049(10) 0.111(17) -0.032(10) 0.002(11) -0.008(8)
C7 0.062(12) 0.057(10) 0.095(13) 0.026(9) 0.011(9) -0.003(9)

loop_
_atom_type_symbol
_atom_type_description
_atom_type_scat_dispersion_real
_atom_type_scat_dispersion_imag
_atom_type_scat_source
C C 0.0033 0.0016 'International Tables Vol C Tables 4.2.6.8 and 6.1.1.4'
H H 0.0000 0.0000 'International Tables Vol C Tables 4.2.6.8 and 6.1.1.4'
Br Br -0.2901 2.4595 'International Tables Vol C Tables 4.2.6.8 and 6.1.1.4'
N N 0.0061 0.0033 'International Tables Vol C Tables 4.2.6.8 and 6.1.1.4'
Pb Pb -3.3944 10.1111 'International Tables Vol C Tables 4.2.6.8 and 6.1.1.4'

loop_
_geom_angle_atom_site_label_1
_geom_angle_atom_site_label_2
_geom_angle_atom_site_label_3
_geom_angle
_geom_angle_site_symmetry_1
_geom_angle_site_symmetry_3
Br1 Pb1 Br2 93.82(4) . .
Br1 Pb1 Br3 86.15(9) . 6_545
Br2 Pb1 Br3 93.93(4) . 6_545
Br1 Pb1 Br3 93.55(4) . .
Br2 Pb1 Br3 85.93(9) . .
Br3 Pb1 Br3 179.66(5) 6_545 .
Br1 Pb1 Br2 82.75(8) . 6_545
Br2 Pb1 Br2 175.38(11) . 6_545
Br3 Pb1 Br2 82.79(9) 6_545 6_545
Br3 Pb1 Br2 97.33(4) . 6_545
Br1 Pb1 Br1 173.40(10) . 6_544
Br2 Pb1 Br1 81.56(8) . 6_544
Br3 Pb1 Br1 98.82(4) 6_545 6_544
Br3 Pb1 Br1 81.47(8) . 6_544
Br2 Pb1 Br1 102.11(4) 6_545 6_544
Pb1 Br1 Pb1 78.63(3) . 6_545
Pb1 Br2 Pb1 79.66(4) . 6_544
Pb1 Br3 Pb1 80.42(4) 6_544 .
C4 N1 C6 106.6(13) . .
C4 N1 C3 125.2(15) . .
C6 N1 C3 128.2(14) . .
C4 N2 C5 107.8(13) . .
C4 N2 C7 125.2(12) . .
C5 N2 C7 127.0(13) . .
C2' C1 C2' 142(7) . 2_545
C2 C1 C2 142(6) . 2_545
C2 C1 H1A 101.6 . .
C2 C1 H1A 101.6 2_545 .
C2 C1 H1B 101.6 . .
C2 C1 H1B 101.6 2_545 .
H1A C1 H1B 104.6 . .
C1 C2 C3 118(4) . .
C1 C2 H2A 107.9 . .
C3 C2 H2A 107.9 . .
C1 C2 H2B 107.9 . .
C3 C2 H2B 107.9 . .
H2A C2 H2B 107.2 . .
C1 C2' C3 121(5) . .
C1 C2' H2'1 107.1 . .
C3 C2' H2'1 107.1 . .
C1 C2' H2'2 107.1 . .
C3 C2' H2'2 107.1 . .
H2'1 C2' H2'2 106.8 . .
N1 C3 C2' 106(2) . .
N1 C3 C2 114.2(16) . .
N1 C3 H3A 108.7 . .
C2 C3 H3A 108.7 . .
N1 C3 H3B 108.7 . .
C2 C3 H3B 108.7 . .
H3A C3 H3B 107.6 . .
N1 C4 N2 108.7(13) . .
N1 C4 H4 125.7 . .
N2 C4 H4 125.7 . .
C6 C5 N2 107.5(17) . .
C6 C5 H5 126.2 . .
N2 C5 H5 126.2 . .
C5 C6 N1 109.4(15) . .
C5 C6 H6 125.3 . .
N1 C6 H6 125.3 . .
N2 C7 H7A 109.5 . .
N2 C7 H7B 109.5 . .
H7A C7 H7B 109.5 . .
N2 C7 H7C 109.5 . .
H7A C7 H7C 109.5 . .
H7B C7 H7C 109.5 . .

loop_
_geom_bond_atom_site_label_1
_geom_bond_atom_site_label_2
_geom_bond_distance
_geom_bond_site_symmetry_2
Pb1 Br1 2.932(2) .
Pb1 Br2 2.935(3) .
Pb1 Br3 3.005(3) 6_545
Pb1 Br3 3.016(3) .
Pb1 Br2 3.128(3) 6_545
Pb1 Br1 3.194(3) 6_544
Br1 Pb1 3.194(3) 6_545
Br2 Pb1 3.128(3) 6_544
Br3 Pb1 3.005(3) 6_544
N1 C4 1.317(17) .
N1 C6 1.38(2) .
N1 C3 1.46(2) .
N2 C4 1.342(17) .
N2 C5 1.360(19) .
N2 C7 1.453(18) .
C1 C2' 1.30(5) .
C1 C2' 1.30(5) 2_545
C1 C2 1.33(4) .
C1 C2 1.33(4) 2_545
C1 H1A 0.9700 .
C1 H1B 0.9700 .
C2 C3 1.57(4) .
C2 H2A 0.9700 .
C2 H2B 0.9700 .
C2' C3 1.56(6) .
C2' H2'1 0.9700 .
C2' H2'2 0.9700 .
C3 H3A 0.9700 .
C3 H3B 0.9700 .
C4 H4 0.9300 .
C5 C6 1.29(2) .
C5 H5 0.9300 .
C6 H6 0.9300 .
C7 H7A 0.9600 .
C7 H7B 0.9600 .
C7 H7C 0.9600 .
